data_4339114
loop_
_publ_author_name
'Clemente-Le\'on, Miguel'
'Coronado, Eugenio'
'Gim\'enez-L\'opez, M Carmen'
'Romero, Francisco M.'

_publ_section_title
;
 Structural, thermal, and magnetic study of solvation processes in
 spin-crossover [Fe(bpp)(2)][Cr(L)(ox)(2)](2).nH(2)O complexes.
;
_journal_issue 26
_journal_name_full 'Inorganic chemistry'
_journal_page_first 11266
_journal_page_last 11276
_journal_paper_doi 10.1021/ic700910n
_journal_volume 46
_journal_year 2007
_chemical_formula_sum 'C56.5 H34 Cr2 Fe N14 O24'
_chemical_formula_weight 1452.83
_chemical_name_systematic
; 
 ? 
;
_space_group_IT_number 14
_symmetry_cell_setting monoclinic
_symmetry_space_group_name_Hall '-P 2yab'
_symmetry_space_group_name_H-M 'P 1 21/a 1'
_atom_sites_solution_hydrogens geom
_atom_sites_solution_primary direct
_atom_sites_solution_secondary difmap
_audit_creation_method SHELXL-97
_cell_angle_alpha 90.00
_cell_angle_beta 98.127(3)
_cell_angle_gamma 90.00
_cell_formula_units_Z 4
_cell_length_a 15.5480(5)
_cell_length_b 20.5200(8)
_cell_length_c 21.4760(7)
_cell_measurement_reflns_used 7893
_cell_measurement_temperature 180(2)
_cell_measurement_theta_max 22.213
_cell_measurement_theta_min 0.998
_cell_volume 6783.0(4)
_computing_cell_refinement 'HKL Scalepack (Otwinowski & Minor 1997)'
_computing_data_collection 'Collect (Nonius BV, 1997-2000)'
_computing_data_reduction
;

HKL Denzo and Scalepack (Otwinowski & Minor 1997)

;
_computing_publication_material 'WinGX publication routines (Farrugia, 1999)'
_computing_structure_refinement 'SHELXL-97 (Sheldrick, 1997)'
_computing_structure_solution 'SHELXS-97 (Sheldrick, 1990)'
_diffrn_ambient_temperature 180(2)
_diffrn_measured_fraction_theta_full 0.980
_diffrn_measured_fraction_theta_max 0.980
_diffrn_measurement_device_type KappaCCD
_diffrn_measurement_method CCD
_diffrn_radiation_monochromator graphite
_diffrn_radiation_source 'fine-focus sealed tube'
_diffrn_radiation_type MoK\a
_diffrn_radiation_wavelength 0.71073
_diffrn_reflns_av_R_equivalents 0.0667
_diffrn_reflns_av_sigmaI/netI 0.0859
_diffrn_reflns_limit_h_max 16
_diffrn_reflns_limit_h_min -16
_diffrn_reflns_limit_k_max 19
_diffrn_reflns_limit_k_min -21
_diffrn_reflns_limit_l_max 22
_diffrn_reflns_limit_l_min -22
_diffrn_reflns_number 14726
_diffrn_reflns_theta_full 22.20
_diffrn_reflns_theta_max 22.20
_diffrn_reflns_theta_min 1.38
_exptl_absorpt_coefficient_mu 0.612
_exptl_absorpt_correction_type none
_exptl_crystal_colour orange
_exptl_crystal_density_diffrn 1.423
_exptl_crystal_density_method 'not measured'
_exptl_crystal_description needle
_exptl_crystal_F_000 2948
_exptl_crystal_size_max 0.2
_exptl_crystal_size_mid 0.03
_exptl_crystal_size_min 0.03
_refine_diff_density_max 1.238
_refine_diff_density_min -0.999
_refine_diff_density_rms 0.251
_refine_ls_extinction_method none
_refine_ls_goodness_of_fit_ref 1.151
_refine_ls_hydrogen_treatment mixed
_refine_ls_matrix_type full
_refine_ls_number_parameters 874
_refine_ls_number_reflns 8371
_refine_ls_number_restraints 0
_refine_ls_restrained_S_all 1.151
_refine_ls_R_factor_all 0.1333
_refine_ls_R_factor_gt 0.0815
_refine_ls_shift/su_max 0.360
_refine_ls_shift/su_mean 0.025
_refine_ls_structure_factor_coef Fsqd
_refine_ls_weighting_details 'calc w=1/[\s^2^(Fo^2^)+(0.1892P)^2^+4.8172P] where P=(Fo^2^+2Fc^2^)/3'
_refine_ls_weighting_scheme calc
_refine_ls_wR_factor_gt 0.2410
_refine_ls_wR_factor_ref 0.2994
_reflns_number_gt 5540
_reflns_number_total 8371
_reflns_threshold_expression >2sigma(I)
_cod_data_source_file ic700910n-file004.cif
_cod_data_source_block shelxl
_cod_depositor_comments
;
The following automatic conversions were performed:

'_symmetry_cell_setting' value 'Monoclinic' changed to 'monoclinic'
according to
/usr/data/users/saulius/automatic-downloads/retrospective/ACS/lib/dictionaries/cif_core.dic
dictionary named 'cif_core.dic' version 2.4.2 from 2011-04-26.

Automatic conversion script
Id: cif_fix_values 2281 2013-09-26 08:29:07Z andrius 
;
_cod_original_sg_symbol_H-M P21/a
_cod_original_formula_sum 'C56.50 H34 Cr2 Fe N14 O24'
_cod_database_code 4339114

loop_
_symmetry_equiv_pos_as_xyz
'x, y, z'
'-x+1/2, y+1/2, -z'
'-x, -y, -z'
'x-1/2, -y-1/2, z'

loop_
_atom_site_label
_atom_site_type_symbol
_atom_site_fract_x
_atom_site_fract_y
_atom_site_fract_z
_atom_site_U_iso_or_equiv
_atom_site_adp_type
_atom_site_occupancy
_atom_site_symmetry_multiplicity
_atom_site_calc_flag
_atom_site_refinement_flags
Fe1 Fe -0.20281(7) 0.13913(7) 0.31303(5) 0.029(4) Uani 1 1 d .
Cr1 Cr -0.22510(8) 0.36103(8) 0.50922(6) 0.034(4) Uani 1 1 d .
Cr2 Cr -0.20743(9) 0.42591(8) 0.08843(6) 0.037(4) Uani 1 1 d .
O1 O -0.3436(4) 0.3893(3) 0.4789(3) 0.040(4) Uani 1 1 d .
O2 O -0.2516(3) 0.2939(3) 0.4445(3) 0.038(4) Uani 1 1 d .
O3 O -0.4631(4) 0.3547(4) 0.4173(3) 0.049(4) Uani 1 1 d .
O4 O -0.3692(4) 0.2421(3) 0.3966(3) 0.039(4) Uani 1 1 d .
O5 O -0.2594(4) 0.2978(3) 0.5694(3) 0.040(4) Uani 1 1 d .
O6 O -0.2130(4) 0.4192(3) 0.5829(3) 0.035(4) Uani 1 1 d .
O7 O -0.2942(5) 0.2926(4) 0.6667(3) 0.059(4) Uani 1 1 d .
O8 O -0.2359(5) 0.4197(4) 0.6836(3) 0.052(4) Uani 1 1 d .
O9 O -0.2789(4) 0.3495(3) 0.0992(3) 0.040(4) Uani 1 1 d .
O10 O -0.1151(4) 0.3614(3) 0.0906(3) 0.041(4) Uani 1 1 d .
O11 O -0.2656(4) 0.2427(4) 0.1240(3) 0.041(4) Uani 1 1 d .
O12 O -0.0917(4) 0.2541(4) 0.1093(3) 0.047(4) Uani 1 1 d .
O13 O -0.1832(4) 0.4417(4) 0.1782(3) 0.045(4) Uani 1 1 d .
O14 O -0.3044(4) 0.4860(4) 0.0933(3) 0.047(4) Uani 1 1 d .
O15 O -0.2461(6) 0.4851(5) 0.2567(4) 0.075(5) Uani 1 1 d .
O16 O -0.3702(5) 0.5387(5) 0.1644(4) 0.071(4) Uani 1 1 d .
C1 C -0.1066(6) 0.0980(5) 0.1333(4) 0.043(4) Uani 1 1 d .
H1 H -0.0971 0.1054 0.0921 0.050 Uiso 1 1 calc .
C2 C -0.0732(6) 0.0488(6) 0.1702(5) 0.045(5) Uani 1 1 d .
H2 H -0.0364 0.0161 0.1599 0.050 Uiso 1 1 calc .
C3 C -0.1054(6) 0.0570(5) 0.2273(4) 0.035(4) Uani 1 1 d .
C4 C -0.0915(6) 0.0225(5) 0.2876(4) 0.036(4) Uani 1 1 d .
C5 C -0.0459(7) -0.0360(5) 0.2984(5) 0.048(5) Uani 1 1 d .
H5 H -0.0219 -0.0568 0.2665 0.050 Uiso 1 1 calc .
C6 C -0.0376(7) -0.0620(5) 0.3592(5) 0.053(5) Uani 1 1 d .
H6 H -0.0091 -0.1015 0.3676 0.050 Uiso 1 1 calc .
C7 C -0.0708(6) -0.0303(5) 0.4066(4) 0.041(4) Uani 1 1 d .
H7 H -0.0641 -0.0471 0.4473 0.050 Uiso 1 1 calc .
C8 C -0.1149(5) 0.0278(5) 0.3922(4) 0.031(4) Uani 1 1 d .
C9 C -0.1474(5) 0.0719(5) 0.4387(4) 0.032(4) Uani 1 1 d .
C10 C -0.1373(6) 0.0702(5) 0.5039(4) 0.040(5) Uani 1 1 d .
H10 H -0.1142 0.0366 0.5302 0.050 Uiso 1 1 calc .
C11 C -0.1689(6) 0.1289(6) 0.5211(4) 0.042(5) Uani 1 1 d .
H11 H -0.1708 0.1433 0.5619 0.050 Uiso 1 1 calc .
C12 C -0.4463(6) 0.0266(5) 0.2601(4) 0.038(4) Uani 1 1 d .
H12 H -0.4817 -0.0101 0.2551 0.050 Uiso 1 1 calc .
C13 C -0.4686(5) 0.0879(6) 0.2418(4) 0.039(5) Uani 1 1 d .
H13 H -0.5227 0.1017 0.2221 0.050 Uiso 1 1 calc .
C14 C -0.3944(5) 0.1270(5) 0.2585(4) 0.029(4) Uani 1 1 d .
C15 C -0.3770(5) 0.1962(5) 0.2538(4) 0.035(4) Uani 1 1 d .
C16 C -0.4373(5) 0.2453(6) 0.2310(4) 0.040(5) Uani 1 1 d .
H16 H -0.4943 0.2342 0.2153 0.050 Uiso 1 1 calc .
C17 C -0.4117(6) 0.3083(6) 0.2323(4) 0.044(5) Uani 1 1 d .
H17 H -0.4511 0.3405 0.2170 0.050 Uiso 1 1 calc .
C18 C -0.3271(6) 0.3251(5) 0.2562(4) 0.040(4) Uani 1 1 d .
H18 H -0.3097 0.3685 0.2581 0.050 Uiso 1 1 calc .
C19 C -0.2685(5) 0.2755(5) 0.2775(4) 0.031(4) Uani 1 1 d .
C20 C -0.1789(5) 0.2843(5) 0.3050(4) 0.030(4) Uani 1 1 d .
C21 C -0.1258(6) 0.3403(5) 0.3168(4) 0.037(4) Uani 1 1 d .
H21 H -0.1403 0.3833 0.3063 0.050 Uiso 1 1 calc .
C22 C -0.0479(6) 0.3170(5) 0.3472(4) 0.034(4) Uani 1 1 d .
H22 H 0.0011 0.3417 0.3613 0.050 Uiso 1 1 calc .
C23 C -0.3868(5) 0.3487(5) 0.4412(4) 0.037(4) Uani 1 1 d .
C24 C -0.3354(5) 0.2883(5) 0.4249(4) 0.032(4) Uani 1 1 d .
C25 C -0.2662(6) 0.3227(5) 0.6239(5) 0.042(5) Uani 1 1 d .
C26 C -0.2370(5) 0.3925(5) 0.6324(4) 0.039(4) Uani 1 1 d .
C27 C -0.2133(6) 0.4752(5) 0.4175(4) 0.042(4) Uani 1 1 d .
H27 H -0.2735 0.4777 0.4134 0.050 Uiso 1 1 calc .
C28 C -0.1692(7) 0.5199(5) 0.3858(5) 0.050(5) Uani 1 1 d .
H28 H -0.1996 0.5528 0.3625 0.050 Uiso 1 1 calc .
C29 C -0.0816(7) 0.5159(5) 0.3886(4) 0.045(5) Uani 1 1 d .
H29 H -0.0522 0.5454 0.3664 0.050 Uiso 1 1 calc .
C30 C -0.0354(6) 0.4669(5) 0.4253(4) 0.038(4) Uani 1 1 d .
C31 C -0.0846(6) 0.4248(5) 0.4577(4) 0.034(4) Uani 1 1 d .
C32 C -0.0424(6) 0.3731(5) 0.4962(4) 0.035(4) Uani 1 1 d .
C33 C 0.0476(5) 0.3646(5) 0.5017(4) 0.034(4) Uani 1 1 d .
C34 C 0.0826(6) 0.3138(5) 0.5407(5) 0.047(5) Uani 1 1 d .
H34 H 0.1422 0.3064 0.5462 0.050 Uiso 1 1 calc .
C35 C 0.0318(7) 0.2762(6) 0.5699(5) 0.054(5) Uani 1 1 d .
H35 H 0.0556 0.2416 0.5946 0.050 Uiso 1 1 calc .
C36 C -0.0588(6) 0.2884(5) 0.5635(5) 0.042(5) Uani 1 1 d .
H36 H -0.0931 0.2629 0.5860 0.050 Uiso 1 1 calc .
C37 C 0.0572(6) 0.4581(6) 0.4328(4) 0.046(5) Uani 1 1 d .
H37 H 0.0913 0.4867 0.4132 0.050 Uiso 1 1 calc .
C38 C 0.0955(6) 0.4083(6) 0.4682(4) 0.044(5) Uani 1 1 d .
H38 H 0.1552 0.4025 0.4706 0.050 Uiso 1 1 calc .
C39 C -0.2363(6) 0.2958(6) 0.1099(4) 0.037(4) Uani 1 1 d .
C40 C -0.1379(6) 0.3030(6) 0.1029(4) 0.038(5) Uani 1 1 d .
C41 C -0.2410(7) 0.4756(6) 0.2009(5) 0.051(5) Uani 1 1 d .
C42 C -0.3122(7) 0.5042(6) 0.1506(5) 0.049(5) Uani 1 1 d .
C43 C -0.2873(6) 0.3846(6) -0.0457(5) 0.050(5) Uani 1 1 d .
H43 H -0.3165 0.3518 -0.0274 0.050 Uiso 1 1 calc .
C44 C -0.3002(7) 0.3915(6) -0.1106(5) 0.056(5) Uani 1 1 d .
H44 H -0.3361 0.3624 -0.1352 0.050 Uiso 1 1 calc .
C45 C -0.2608(7) 0.4403(7) -0.1387(5) 0.060(5) Uani 1 1 d .
H45 H -0.2715 0.4453 -0.1821 0.050 Uiso 1 1 calc .
C46 C -0.2028(6) 0.4844(6) -0.1016(5) 0.050(5) Uani 1 1 d .
C47 C -0.1914(6) 0.4730(5) -0.0365(4) 0.036(4) Uani 1 1 d .
C48 C -0.1335(6) 0.5130(5) 0.0042(4) 0.035(4) Uani 1 1 d .
C49 C -0.0859(6) 0.5628(5) -0.0209(4) 0.042(5) Uani 1 1 d .
C50 C -0.0286(6) 0.5974(5) 0.0217(5) 0.046(5) Uani 1 1 d .
H50 H 0.0055 0.6299 0.0074 0.050 Uiso 1 1 calc .
C51 C -0.0214(6) 0.5847(5) 0.0837(5) 0.049(5) Uani 1 1 d .
H51 H 0.0168 0.6087 0.1121 0.050 Uiso 1 1 calc .
C52 C -0.0715(6) 0.5355(5) 0.1054(4) 0.043(5) Uani 1 1 d .
H52 H -0.0653 0.5271 0.1483 0.050 Uiso 1 1 calc .
C53 C -0.1569(6) 0.5352(6) -0.1259(4) 0.047(5) Uani 1 1 d .
H53 H -0.1651 0.5429 -0.1690 0.050 Uiso 1 1 calc .
C54 C -0.1006(7) 0.5735(6) -0.0876(5) 0.052(5) Uani 1 1 d .
H54 H -0.0713 0.6069 -0.1049 0.050 Uiso 1 1 calc .
N1 N -0.1561(5) 0.1347(4) 0.1659(3) 0.040(4) Uani 1 1 d .
H1N H -0.1839 0.1691 0.1515 0.050 Uiso 1 1 calc .
N2 N -0.1564(4) 0.1105(4) 0.2245(3) 0.033(4) Uani 1 1 d .
N3 N -0.1256(4) 0.0529(4) 0.3339(3) 0.031(4) Uani 1 1 d .
N4 N -0.1841(4) 0.1270(4) 0.4156(3) 0.032(4) Uani 1 1 d .
N5 N -0.1968(4) 0.1620(4) 0.4672(3) 0.036(4) Uani 1 1 d .
H5N H -0.2195 0.2003 0.4659 0.050 Uiso 1 1 calc .
N6 N -0.0556(4) 0.2517(4) 0.3527(3) 0.033(4) Uani 1 1 d .
H6N H -0.0151 0.2266 0.3704 0.050 Uiso 1 1 calc .
N7 N -0.1348(4) 0.2308(4) 0.3268(3) 0.032(4) Uani 1 1 d .
N8 N -0.2937(4) 0.2125(4) 0.2751(3) 0.029(4) Uani 1 1 d .
N9 N -0.3294(4) 0.0901(4) 0.2869(3) 0.032(4) Uani 1 1 d .
N10 N -0.3615(5) 0.0288(4) 0.2874(3) 0.037(4) Uani 1 1 d .
H10N H -0.3323 -0.0044 0.3030 0.050 Uiso 1 1 calc .
N11 N -0.1723(4) 0.4279(4) 0.4543(3) 0.034(4) Uani 1 1 d .
N12 N -0.0962(5) 0.3350(4) 0.5266(3) 0.035(4) Uani 1 1 d .
N13 N -0.2338(5) 0.4244(4) -0.0085(3) 0.041(4) Uani 1 1 d .
N14 N -0.1271(5) 0.5005(4) 0.0673(3) 0.038(4) Uani 1 1 d .
O1W O -0.3989(7) 0.3141(6) -0.2401(5) 0.029(5) Uiso 0.50 1 d P
O2W O -0.1244(10) 0.2925(9) -0.1078(7) 0.066(6) Uiso 0.50 1 d P
O3W O -0.3839(8) 0.2187(7) -0.1497(6) 0.049(5) Uiso 0.50 1 d P
O4W O -0.1735(10) 0.6600(9) 0.3094(7) 0.070(6) Uiso 0.50 1 d P
O5WA O -0.4428(9) 0.2608(10) 0.0576(7) 0.043(6) Uiso 0.50 1 d P
O5WB O -0.4370(11) 0.2315(11) 0.0596(8) 0.060(7) Uiso 0.50 1 d P
O6WA O -0.4890(14) 0.2694(11) -0.0630(9) 0.077(7) Uiso 0.50 1 d P
O6WB O -0.4485(18) 0.2647(14) -0.0667(12) 0.107(9) Uiso 0.50 1 d P
O7WA O -0.0642(18) 0.2107(15) 0.7050(13) 0.097(11) Uiso 0.50 1 d P
O7WB O -0.0610(14) 0.1982(13) 0.6873(11) 0.073(8) Uiso 0.50 1 d P
O8W O -0.5390(11) 0.5986(10) -0.0373(8) 0.076(6) Uiso 0.50 1 d P
C55 C -0.2262(13) 0.1671(12) -0.0285(9) 0.052(6) Uiso 0.50 1 d P
O17 O -0.2465(13) 0.2244(11) -0.0612(9) 0.094(7) Uiso 0.50 1 d P
O18 O -0.1263(8) 0.3164(8) -0.2342(6) 0.045(5) Uiso 0.50 1 d P
C56A C -0.082(4) 0.320(3) -0.296(2) 0.080(16) Uiso 0.25 1 d P
C56B C -0.145(3) 0.348(3) -0.216(2) 0.072(15) Uiso 0.25 1 d P
O19 O -0.0496(11) 0.6202(9) 0.2377(8) 0.067(6) Uiso 0.50 1 d P
C57 C -0.011(2) 0.6160(17) 0.2720(15) 0.085(9) Uiso 0.50 1 d P
C58 C -0.307(2) 0.6193(18) 0.2801(15) 0.083(10) Uiso 0.50 1 d P
O20 O -0.3280(12) 0.6015(10) 0.3040(9) 0.073(6) Uiso 0.50 1 d P
O21 O -0.4974(13) 0.6017(11) 0.0888(10) 0.089(7) Uiso 0.50 1 d P
C59 C -0.475(2) 0.5985(17) 0.0536(16) 0.088(10) Uiso 0.50 1 d P

loop_
_atom_site_aniso_label
_atom_site_aniso_U_11
_atom_site_aniso_U_22
_atom_site_aniso_U_33
_atom_site_aniso_U_23
_atom_site_aniso_U_13
_atom_site_aniso_U_12
Fe1 0.026(4) 0.027(4) 0.031(4) 0.0023(5) -0.0014(7) 0.0020(5)
Cr1 0.026(4) 0.031(4) 0.042(4) -0.0053(7) -0.0008(8) -0.0003(6)
Cr2 0.032(4) 0.038(4) 0.037(4) 0.0093(7) -0.0027(8) -0.0024(7)
O1 0.026(5) 0.038(6) 0.055(5) -0.016(3) 0.001(3) 0.003(3)
O2 0.023(5) 0.043(6) 0.047(5) -0.012(3) -0.001(3) 0.000(3)
O3 0.031(5) 0.043(6) 0.069(6) -0.016(4) -0.007(3) 0.003(3)
O4 0.035(5) 0.036(6) 0.044(5) -0.010(3) 0.000(3) 0.002(3)
O5 0.032(5) 0.035(6) 0.052(6) 0.001(3) 0.005(3) -0.008(3)
O6 0.036(5) 0.026(5) 0.041(5) -0.003(3) 0.000(3) -0.006(3)
O7 0.074(6) 0.048(7) 0.056(6) 0.002(4) 0.011(4) -0.021(4)
O8 0.071(6) 0.040(6) 0.042(6) -0.002(3) 0.005(3) -0.009(4)
O9 0.029(5) 0.037(6) 0.055(5) 0.011(3) 0.005(3) 0.000(3)
O10 0.027(5) 0.037(6) 0.057(6) 0.006(3) 0.002(3) -0.003(3)
O11 0.038(5) 0.033(6) 0.054(5) 0.011(3) 0.010(3) -0.003(3)
O12 0.033(5) 0.043(6) 0.064(6) 0.008(4) 0.004(3) 0.002(4)
O13 0.051(6) 0.042(6) 0.039(5) 0.003(3) -0.002(3) -0.002(3)
O14 0.044(5) 0.047(6) 0.048(6) 0.012(3) 0.000(3) 0.007(3)
O15 0.119(8) 0.061(7) 0.043(6) -0.008(4) 0.009(4) 0.010(5)
O16 0.065(6) 0.068(8) 0.083(7) 0.003(5) 0.017(4) 0.017(5)
C1 0.049(7) 0.044(8) 0.039(6) -0.005(5) 0.015(4) -0.002(5)
C2 0.047(7) 0.042(8) 0.049(7) -0.002(5) 0.016(5) 0.010(5)
C3 0.034(6) 0.033(7) 0.038(6) 0.001(4) 0.002(4) -0.001(4)
C4 0.037(6) 0.027(7) 0.042(7) 0.001(4) -0.002(4) -0.001(4)
C5 0.057(7) 0.032(8) 0.053(7) 0.000(5) 0.007(5) 0.015(5)
C6 0.060(8) 0.029(8) 0.067(8) 0.020(6) 0.001(5) 0.017(5)
C7 0.049(7) 0.040(8) 0.034(6) 0.011(5) 0.003(4) 0.004(5)
C8 0.028(6) 0.026(7) 0.036(6) 0.011(4) -0.003(4) -0.001(4)
C9 0.025(6) 0.034(7) 0.036(6) -0.001(4) 0.003(4) -0.003(4)
C10 0.037(7) 0.047(8) 0.035(7) 0.008(5) 0.000(4) 0.001(5)
C11 0.040(7) 0.051(9) 0.036(6) 0.003(5) 0.003(4) 0.003(5)
C12 0.044(7) 0.039(8) 0.028(6) -0.009(4) -0.004(4) -0.008(5)
C13 0.029(6) 0.058(9) 0.031(6) -0.015(5) 0.004(4) -0.003(5)
C14 0.023(6) 0.039(8) 0.022(6) 0.002(4) -0.005(3) 0.002(4)
C15 0.025(6) 0.051(9) 0.028(6) -0.011(4) -0.002(4) 0.000(4)
C16 0.023(6) 0.049(9) 0.044(7) 0.008(5) -0.007(4) 0.006(5)
C17 0.039(7) 0.041(9) 0.051(7) 0.010(5) 0.002(4) 0.009(5)
C18 0.041(7) 0.034(7) 0.044(7) 0.009(5) 0.007(4) 0.005(5)
C19 0.037(6) 0.031(8) 0.025(6) -0.005(4) 0.006(4) 0.004(4)
C20 0.027(6) 0.033(7) 0.030(6) 0.003(4) 0.004(4) 0.005(4)
C21 0.042(7) 0.034(7) 0.033(6) -0.001(4) 0.003(4) -0.006(5)
C22 0.039(6) 0.036(8) 0.028(6) -0.007(4) 0.002(4) -0.012(5)
C23 0.025(7) 0.039(8) 0.044(6) 0.000(5) -0.004(4) 0.001(4)
C24 0.031(7) 0.030(7) 0.036(6) 0.001(4) 0.009(4) 0.004(4)
C25 0.035(6) 0.040(8) 0.051(7) -0.003(5) 0.005(4) -0.005(5)
C26 0.030(6) 0.042(8) 0.042(7) 0.000(5) -0.001(4) 0.001(4)
C27 0.040(6) 0.039(8) 0.044(7) -0.001(5) 0.000(4) 0.005(5)
C28 0.067(9) 0.029(8) 0.048(7) -0.002(5) -0.007(5) 0.006(5)
C29 0.064(8) 0.029(7) 0.042(7) -0.005(5) 0.008(5) -0.010(5)
C30 0.044(7) 0.032(7) 0.038(6) -0.016(4) 0.005(4) -0.004(5)
C31 0.036(7) 0.030(7) 0.037(6) -0.016(4) 0.008(4) -0.005(4)
C32 0.035(7) 0.035(7) 0.034(6) -0.013(4) 0.000(4) 0.004(4)
C33 0.027(6) 0.033(7) 0.042(6) -0.015(5) 0.003(4) -0.004(4)
C34 0.036(7) 0.035(8) 0.065(8) -0.011(5) -0.006(5) 0.011(5)
C35 0.040(7) 0.044(9) 0.077(8) 0.012(6) -0.001(5) 0.015(5)
C36 0.045(7) 0.024(7) 0.057(7) 0.002(5) 0.003(5) 0.001(5)
C37 0.049(7) 0.046(9) 0.044(7) -0.020(5) 0.011(5) -0.020(5)
C38 0.041(7) 0.049(9) 0.043(7) -0.015(5) 0.011(4) -0.005(5)
C39 0.030(6) 0.049(9) 0.028(6) 0.001(5) -0.002(4) -0.001(5)
C40 0.027(6) 0.046(9) 0.040(6) 0.006(5) -0.001(4) -0.009(5)
C41 0.068(8) 0.039(8) 0.043(8) 0.003(5) 0.003(5) -0.011(6)
C42 0.048(7) 0.039(8) 0.059(8) 0.006(5) 0.006(5) 0.000(5)
C43 0.042(7) 0.049(9) 0.055(8) 0.012(5) -0.009(5) -0.007(5)
C44 0.059(8) 0.053(9) 0.051(8) -0.009(6) -0.009(5) -0.010(6)
C45 0.068(8) 0.069(10) 0.038(7) 0.002(6) -0.011(5) 0.018(7)
C46 0.040(7) 0.060(9) 0.046(7) -0.001(5) -0.006(4) 0.014(5)
C47 0.042(6) 0.035(7) 0.031(6) 0.004(4) 0.007(4) 0.005(5)
C48 0.040(6) 0.036(8) 0.031(6) 0.003(4) 0.007(4) 0.005(5)
C49 0.037(7) 0.042(8) 0.049(7) 0.007(5) 0.013(4) 0.000(5)
C50 0.042(7) 0.039(8) 0.060(8) 0.010(5) 0.012(5) 0.000(5)
C51 0.046(7) 0.035(8) 0.064(8) -0.003(5) 0.002(5) -0.008(5)
C52 0.052(7) 0.027(7) 0.046(6) 0.001(5) -0.011(5) -0.002(5)
C53 0.051(7) 0.058(9) 0.034(6) 0.012(5) 0.009(4) 0.008(6)
C54 0.072(8) 0.041(8) 0.046(7) 0.018(5) 0.016(5) -0.007(6)
N1 0.039(6) 0.038(7) 0.040(6) 0.006(4) -0.002(3) 0.002(4)
N2 0.036(6) 0.026(6) 0.034(6) 0.008(3) 0.001(3) 0.001(4)
N3 0.030(5) 0.026(6) 0.036(6) -0.001(4) 0.001(3) 0.001(3)
N4 0.030(5) 0.030(6) 0.033(6) 0.005(4) -0.003(3) 0.005(3)
N5 0.032(6) 0.037(6) 0.037(6) -0.004(4) 0.000(3) 0.004(4)
N6 0.023(5) 0.041(7) 0.033(5) 0.001(3) -0.003(3) -0.001(3)
N7 0.027(5) 0.039(7) 0.031(5) 0.000(3) 0.003(3) -0.003(4)
N8 0.030(6) 0.027(6) 0.029(5) -0.004(3) 0.002(3) 0.001(3)
N9 0.036(6) 0.030(6) 0.029(5) -0.003(3) 0.002(3) -0.007(4)
N10 0.042(6) 0.033(7) 0.035(6) 0.000(3) 0.001(3) 0.003(4)
N11 0.031(6) 0.029(6) 0.039(6) -0.007(4) -0.002(3) 0.005(3)
N12 0.036(6) 0.026(6) 0.042(6) 0.001(4) 0.001(3) -0.002(4)
N13 0.040(6) 0.036(7) 0.043(6) 0.005(4) -0.008(3) -0.001(4)
N14 0.042(6) 0.029(6) 0.041(6) 0.005(4) 0.001(3) -0.002(4)

loop_
_atom_type_symbol
_atom_type_description
_atom_type_scat_dispersion_real
_atom_type_scat_dispersion_imag
_atom_type_scat_source
C C 0.0033 0.0016 'International Tables Vol C Tables 4.2.6.8 and 6.1.1.4'
H H 0.0000 0.0000 'International Tables Vol C Tables 4.2.6.8 and 6.1.1.4'
O O 0.0106 0.0060 'International Tables Vol C Tables 4.2.6.8 and 6.1.1.4'
N N 0.0061 0.0033 'International Tables Vol C Tables 4.2.6.8 and 6.1.1.4'
Cr Cr 0.3209 0.6236 'International Tables Vol C Tables 4.2.6.8 and 6.1.1.4'
Fe Fe 0.3463 0.8444 'International Tables Vol C Tables 4.2.6.8 and 6.1.1.4'

loop_
_geom_angle_atom_site_label_1
_geom_angle_atom_site_label_2
_geom_angle_atom_site_label_3
_geom_angle
_geom_angle_site_symmetry_1
_geom_angle_site_symmetry_3
N8 Fe1 N3 167.3(3) . .
N8 Fe1 N7 74.0(3) . .
N3 Fe1 N7 116.2(3) . .
N8 Fe1 N4 116.5(3) . .
N3 Fe1 N4 72.9(3) . .
N7 Fe1 N4 88.2(3) . .
N8 Fe1 N2 97.9(3) . .
N3 Fe1 N2 73.7(3) . .
N7 Fe1 N2 97.9(3) . .
N4 Fe1 N2 145.3(3) . .
N8 Fe1 N9 73.0(3) . .
N3 Fe1 N9 97.4(3) . .
N7 Fe1 N9 146.4(3) . .
N4 Fe1 N9 101.0(3) . .
N2 Fe1 N9 92.7(3) . .
O1 Cr1 O5 94.8(3) . .
O1 Cr1 O2 83.0(3) . .
O5 Cr1 O2 87.3(3) . .
O1 Cr1 O6 93.8(2) . .
O5 Cr1 O6 82.8(3) . .
O2 Cr1 O6 169.3(3) . .
O1 Cr1 N11 92.6(3) . .
O5 Cr1 N11 171.8(3) . .
O2 Cr1 N11 97.0(3) . .
O6 Cr1 N11 93.2(3) . .
O1 Cr1 N12 170.7(3) . .
O5 Cr1 N12 93.3(3) . .
O2 Cr1 N12 92.8(3) . .
O6 Cr1 N12 91.8(3) . .
N11 Cr1 N12 79.6(3) . .
O13 Cr2 O10 92.9(3) . .
O13 Cr2 O9 92.9(3) . .
O10 Cr2 O9 83.2(3) . .
O13 Cr2 O14 83.4(3) . .
O10 Cr2 O14 174.2(3) . .
O9 Cr2 O14 92.5(3) . .
O13 Cr2 N13 171.2(3) . .
O10 Cr2 N13 93.1(3) . .
O9 Cr2 N13 94.2(3) . .
O14 Cr2 N13 91.1(3) . .
O13 Cr2 N14 93.2(3) . .
O10 Cr2 N14 92.4(3) . .
O9 Cr2 N14 172.7(3) . .
O14 Cr2 N14 92.2(3) . .
N13 Cr2 N14 80.2(3) . .
C23 O1 Cr1 113.8(6) . .
C24 O2 Cr1 112.8(5) . .
C24 O2 N5 103.2(6) . .
Cr1 O2 N5 121.1(3) . .
C25 O5 Cr1 113.6(6) . .
C26 O6 Cr1 113.3(6) . .
C26 O6 C7 71.8(5) . 2_456
Cr1 O6 C7 104.1(3) . 2_456
C39 O9 Cr2 114.8(6) . .
C40 O10 Cr2 114.4(6) . .
C39 O11 N1 122.5(6) . .
C41 O13 Cr2 114.8(6) . .
C42 O14 Cr2 113.8(6) . .
C2 C1 N1 108.4(8) . .
C2 C1 H1 125.8 . .
N1 C1 H1 125.8 . .
C1 C2 C3 105.8(9) . .
C1 C2 H2 127.1 . .
C3 C2 H2 127.1 . .
N2 C3 C2 109.7(8) . .
N2 C3 C4 116.4(8) . .
C2 C3 C4 133.7(9) . .
N3 C4 C5 121.2(8) . .
N3 C4 C3 114.0(8) . .
C5 C4 C3 124.8(9) . .
C4 C5 C6 117.4(9) . .
C4 C5 H5 121.3 . .
C6 C5 H5 121.3 . .
C7 C6 C5 121.2(9) . .
C7 C6 H6 119.4 . .
C5 C6 H6 119.4 . .
C6 C7 C8 117.8(8) . .
C6 C7 H7 121.1 . .
C8 C7 H7 121.1 . .
N3 C8 C7 122.0(8) . .
N3 C8 C9 112.6(8) . .
C7 C8 C9 125.1(8) . .
N4 C9 C10 112.2(8) . .
N4 C9 C8 115.8(7) . .
C10 C9 C8 131.5(9) . .
C11 C10 C9 104.8(8) . .
C11 C10 H10 127.6 . .
C9 C10 H10 127.6 . .
N5 C11 C10 107.2(8) . .
N5 C11 H11 126.4 . .
C10 C11 H11 126.4 . .
C13 C12 N10 106.7(8) . .
C13 C12 H12 126.7 . .
N10 C12 H12 126.7 . .
C12 C13 C14 106.8(8) . .
C12 C13 H13 126.6 . .
C14 C13 H13 126.6 . .
N9 C14 C13 109.3(9) . .
N9 C14 C15 116.7(7) . .
C13 C14 C15 133.9(8) . .
N8 C15 C16 119.8(9) . .
N8 C15 C14 113.4(8) . .
C16 C15 C14 126.8(8) . .
C17 C16 C15 119.6(8) . .
C17 C16 H16 120.2 . .
C15 C16 H16 120.2 . .
C16 C17 C18 120.5(9) . .
C16 C17 H17 119.8 . .
C18 C17 H17 119.8 . .
C17 C18 C19 118.7(10) . .
C17 C18 H18 120.6 . .
C19 C18 H18 120.7 . .
N8 C19 C18 120.8(8) . .
N8 C19 C20 113.2(8) . .
C18 C19 C20 126.0(9) . .
N7 C20 C21 110.2(7) . .
N7 C20 C19 117.0(8) . .
C21 C20 C19 132.7(9) . .
C22 C21 C20 104.7(9) . .
C22 C21 H21 127.7 . .
C20 C21 H21 127.7 . .
N6 C22 C21 107.6(8) . .
N6 C22 H22 126.2 . .
C21 C22 H22 126.2 . .
O3 C23 O1 126.0(9) . .
O3 C23 C24 119.0(8) . .
O1 C23 C24 115.0(7) . .
O4 C24 O2 124.9(8) . .
O4 C24 C23 122.9(8) . .
O2 C24 C23 112.2(8) . .
O7 C25 O5 123.9(10) . .
O7 C25 C26 121.2(9) . .
O5 C25 C26 114.9(9) . .
O8 C26 O6 124.8(10) . .
O8 C26 C25 120.3(9) . .
O6 C26 C25 114.9(8) . .
O8 C26 C6 74.4(5) . 2_456
O6 C26 C6 108.7(6) . 2_456
C25 C26 C6 88.5(5) . 2_456
N11 C27 C28 122.6(9) . .
N11 C27 H27 118.7 . .
C28 C27 H27 118.7 . .
C29 C28 C27 120.3(9) . .
C29 C28 H28 119.8 . .
C27 C28 H28 119.9 . .
C28 C29 C30 119.7(9) . .
C28 C29 C34 91.1(7) . ?
C30 C29 C34 33.3(5) . ?
C28 C29 H29 120.2 . .
C30 C29 H29 120.1 . .
C34 C29 H29 144.4 ? .
C31 C30 C29 116.5(9) . .
C31 C30 C37 118.4(9) . .
C29 C30 C37 125.1(9) . .
N11 C31 C30 124.0(9) . .
N11 C31 C32 115.9(8) . .
C30 C31 C32 120.1(8) . .
N11 C31 C38 175.5(8) . .
C30 C31 C38 60.3(6) . .
C32 C31 C38 59.8(5) . .
N12 C32 C33 124.0(9) . .
N12 C32 C31 115.6(8) . .
C33 C32 C31 120.5(9) . .
N12 C32 C34 64.2(6) . ?
C33 C32 C34 106.0(8) . ?
C31 C32 C34 99.6(7) . ?
C32 C33 C34 116.3(9) . .
C32 C33 C38 117.9(9) . .
C34 C33 C38 125.8(9) . .
C35 C34 C33 120.7(9) . .
C35 C34 H34 119.7 . .
C33 C34 H34 119.6 . .
C34 C35 C36 120.1(10) . .
C34 C35 H35 120.0 . .
C36 C35 H35 119.9 . .
N12 C36 C35 122.2(9) . .
N12 C36 H36 118.9 . .
C35 C36 H36 118.9 . .
C38 C37 C30 120.6(9) . .
C38 C37 H37 119.7 . .
C30 C37 H37 119.7 . .
C37 C38 C33 122.5(9) . .
C37 C38 C31 60.7(6) . .
C33 C38 C31 61.8(5) . .
C37 C38 H38 118.8 . .
C33 C38 H38 118.8 . .
C31 C38 H38 178.6 . .
O11 C39 O9 126.8(8) . .
O11 C39 C40 120.4(9) . .
O9 C39 C40 112.8(9) . .
O12 C40 O10 127.5(8) . .
O12 C40 C39 118.4(9) . .
O10 C40 C39 114.1(9) . .
O15 C41 O13 126.8(10) . .
O15 C41 C42 118.9(11) . .
O13 C41 C42 114.2(9) . .
O16 C42 O14 124.5(10) . .
O16 C42 C41 122.1(10) . .
O14 C42 C41 113.3(10) . .
N13 C43 C44 121.6(10) . .
N13 C43 H43 119.2 . .
C44 C43 H43 119.2 . .
C45 C44 C43 120.7(10) . .
C45 C44 H44 119.7 . .
C43 C44 H44 119.6 . .
C44 C45 C46 120.4(9) . .
C44 C45 H45 119.8 . .
C46 C45 H45 119.8 . .
C47 C46 C53 119.6(10) . .
C47 C46 C45 115.4(10) . .
C53 C46 C45 125.0(10) . .
N13 C47 C46 123.6(9) . .
N13 C47 C48 116.7(8) . .
C46 C47 C48 119.7(9) . .
N13 C47 C50 134.5(6) . .
C46 C47 C50 101.9(7) . .
C48 C47 C50 17.9(5) . .
N14 C48 C49 123.0(9) . .
N14 C48 C47 116.8(8) . .
C49 C48 C47 120.2(8) . .
C50 C49 C48 116.3(9) . .
C50 C49 C54 125.5(9) . .
C48 C49 C54 118.2(9) . .
C51 C50 C49 120.8(9) . .
C51 C50 C47 99.1(7) . .
C49 C50 C47 21.8(5) . .
C51 C50 H50 119.6 . .
C49 C50 H50 119.6 . .
C47 C50 H50 141.3 . .
C50 C51 C52 119.8(9) . .
C50 C51 H51 120.1 . .
C52 C51 H51 120.1 . .
N14 C52 C51 122.5(9) . .
N14 C52 H52 118.7 . .
C51 C52 H52 118.8 . .
C54 C53 C46 121.4(9) . .
C54 C53 H53 119.3 . .
C46 C53 H53 119.3 . .
C53 C54 C49 120.9(9) . .
C53 C54 N14 99.5(6) . .
C49 C54 N14 21.5(5) . .
C53 C54 H54 119.5 . .
C49 C54 H54 119.6 . .
N14 C54 H54 140.9 . .
C1 N1 N2 110.8(8) . .
C1 N1 O11 129.0(6) . .
N2 N1 O11 119.9(5) . .
C1 N1 H1N 124.6 . .
N2 N1 H1N 124.6 . .
O11 N1 H1N 6.7 . .
C3 N2 N1 105.2(7) . .
C3 N2 Fe1 116.0(5) . .
N1 N2 Fe1 138.3(6) . .
C8 N3 C4 120.2(8) . .
C8 N3 Fe1 120.2(6) . .
C4 N3 Fe1 119.6(6) . .
C9 N4 N5 104.6(7) . .
C9 N4 Fe1 117.2(6) . .
N5 N4 Fe1 138.2(6) . .
N4 N5 C11 111.3(8) . .
N4 N5 O2 115.8(5) . .
C11 N5 O2 132.2(6) . .
N4 N5 H5N 124.3 . .
C11 N5 H5N 124.4 . .
O2 N5 H5N 11.2 . .
N7 N6 C22 111.5(7) . .
N7 N6 O3 108.9(6) . 4_665
C22 N6 O3 138.9(6) . 4_665
N7 N6 H6N 124.2 . .
C22 N6 H6N 124.2 . .
O3 N6 H6N 16.7 4_665 .
C20 N7 N6 105.9(8) . .
C20 N7 Fe1 116.7(5) . .
N6 N7 Fe1 137.3(6) . .
C19 N8 C15 120.5(8) . .
C19 N8 Fe1 119.1(5) . .
C15 N8 Fe1 120.2(7) . .
C14 N9 N10 105.9(7) . .
C14 N9 Fe1 116.4(6) . .
N10 N9 Fe1 137.5(6) . .
N9 N10 C12 111.3(8) . .
N9 N10 O8 124.8(5) . 2_446
C12 N10 O8 122.8(7) . 2_446
N9 N10 H10N 124.4 . .
C12 N10 H10N 124.4 . .
O8 N10 H10N 9.6 2_446 .
C27 N11 C31 116.9(8) . .
C27 N11 Cr1 128.4(6) . .
C31 N11 Cr1 114.7(6) . .
C36 N12 C32 116.7(8) . .
C36 N12 C34 104.4(8) . ?
C32 N12 C34 62.9(6) . ?
C36 N12 Cr1 129.1(6) . .
C32 N12 Cr1 114.2(6) . .
C34 N12 Cr1 99.3(5) ? .
C43 N13 C47 118.4(8) . .
C43 N13 Cr2 128.7(7) . .
C47 N13 Cr2 112.9(6) . .
C52 N14 C48 117.5(8) . .
C52 N14 Cr2 129.2(6) . .
C48 N14 Cr2 113.2(6) . .
C52 N14 C54 100.9(6) . .
C48 N14 C54 16.7(5) . .
Cr2 N14 C54 129.9(3) . .
C56B O18 C56A 125(5) . .
O18 C56A C57 102(3) . 3_565
O19 C57 C56A 123(4) . 3_565

loop_
_geom_bond_atom_site_label_1
_geom_bond_atom_site_label_2
_geom_bond_distance
_geom_bond_site_symmetry_2
Fe1 N8 2.146(7) .
Fe1 N3 2.150(8) .
Fe1 N7 2.158(8) .
Fe1 N4 2.196(7) .
Fe1 N2 2.208(7) .
Fe1 N9 2.212(7) .
Cr1 O1 1.953(6) .
Cr1 O5 1.957(6) .
Cr1 O2 1.959(6) .
Cr1 O6 1.970(6) .
Cr1 N11 2.055(8) .
Cr1 N12 2.056(7) .
Cr2 O13 1.939(6) .
Cr2 O10 1.948(7) .
Cr2 O9 1.955(7) .
Cr2 O14 1.962(7) .
Cr2 N13 2.065(7) .
Cr2 N14 2.066(8) .
O1 C23 1.282(11) .
O2 C24 1.316(10) .
O2 N5 2.858(11) .
O3 C23 1.230(10) .
O4 C24 1.206(11) .
O5 C25 1.296(11) .
O6 C26 1.296(11) .
O6 C7 3.554(11) 2_456
O7 C25 1.237(12) .
O8 C26 1.231(11) .
O9 C39 1.288(12) .
O10 C40 1.287(12) .
O11 C39 1.235(12) .
O11 N1 2.860(10) .
O12 C40 1.231(13) .
O13 C41 1.286(13) .
O14 C42 1.308(13) .
O15 C41 1.228(13) .
O16 C42 1.215(13) .
C1 C2 1.342(15) .
C1 N1 1.344(12) .
C1 H1 0.9299 .
C2 C3 1.399(13) .
C2 H2 0.9300 .
C3 N2 1.350(12) .
C3 C4 1.464(13) .
C4 N3 1.345(12) .
C4 C5 1.397(14) .
C5 C6 1.400(15) .
C5 H5 0.9300 .
C6 C7 1.369(15) .
C6 H6 0.9300 .
C7 C8 1.389(14) .
C7 H7 0.9299 .
C8 N3 1.340(11) .
C8 C9 1.487(13) .
C9 N4 1.331(12) .
C9 C10 1.389(12) .
C10 C11 1.370(15) .
C10 H10 0.9298 .
C11 N5 1.360(12) .
C11 H11 0.9299 .
C12 C13 1.349(15) .
C12 N10 1.365(12) .
C12 H12 0.9298 .
C13 C14 1.410(13) .
C13 H13 0.9300 .
C14 N9 1.339(11) .
C14 C15 1.453(14) .
C15 N8 1.353(11) .
C15 C16 1.415(14) .
C16 C17 1.352(15) .
C16 H16 0.9302 .
C17 C18 1.386(14) .
C17 H17 0.9300 .
C18 C19 1.399(13) .
C18 H18 0.9298 .
C19 N8 1.349(12) .
C19 C20 1.446(12) .
C20 N7 1.343(12) .
C20 C21 1.417(14) .
C21 C22 1.378(13) .
C21 H21 0.9299 .
C22 N6 1.352(13) .
C22 H22 0.9299 .
C23 C24 1.543(14) .
C25 C26 1.505(15) .
C26 C6 3.656(14) 2_456
C27 N11 1.352(13) .
C27 C28 1.380(15) .
C27 H27 0.9300 .
C28 C29 1.357(15) .
C28 H28 0.9298 .
C29 C30 1.410(15) .
C29 C34 4.417(15) ?
C29 H29 0.9299 .
C30 C31 1.402(14) .
C30 C37 1.438(14) .
C31 N11 1.356(11) .
C31 C32 1.445(14) .
C31 C38 2.798(13) .
C32 N12 1.375(12) .
C32 C33 1.398(12) .
C32 C34 1.536(14) ?
C33 C34 1.399(15) .
C33 C38 1.424(14) .
C34 C35 1.324(15) .
C34 H34 0.9300 .
C35 C36 1.420(14) .
C35 H35 0.9299 .
C36 N12 1.323(12) .
C36 H36 0.9299 .
C37 C38 1.359(16) .
C37 H37 0.9297 .
C38 H38 0.9301 .
C39 C40 1.565(13) .
C41 C42 1.548(15) .
C43 N13 1.344(13) .
C43 C44 1.388(15) .
C43 H43 0.9301 .
C44 C45 1.359(17) .
C44 H44 0.9299 .
C45 C46 1.435(17) .
C45 H45 0.9299 .
C46 C47 1.405(13) .
C46 C53 1.406(16) .
C47 N13 1.378(12) .
C47 C48 1.423(14) .
C47 C50 3.688(14) .
C48 N14 1.368(11) .
C48 C49 1.415(14) .
C49 C50 1.380(15) .
C49 C54 1.435(14) .
C50 C51 1.346(14) .
C50 H50 0.9299 .
C51 C52 1.394(15) .
C51 H51 0.9299 .
C52 N14 1.317(12) .
C52 H52 0.9299 .
C53 C54 1.363(16) .
C53 H53 0.9300 .
C54 N14 3.723(12) .
C54 H54 0.9299 .
N1 N2 1.353(10) .
N1 H1N 0.8600 .
N4 N5 1.357(10) .
N5 H5N 0.8599 .
N6 N7 1.347(10) .
N6 O3 2.864(10) 4_665
N6 H6N 0.8600 .
N9 N10 1.353(11) .
N10 O8 2.726(11) 2_446
N10 H10N 0.8599 .
N12 C34 1.553(13) ?
O5WA O5WB 0.61(2) .
O6WA O6WB 0.65(3) .
C55 O17 1.38(3) .
O18 C56B 0.84(6) .
O18 C56A 1.59(5) .
C56A C57 1.96(7) 3_565
O19 C57 0.88(3) .
C57 C56A 1.96(7) 3_565
C58 O20 0.74(3) .
O21 C59 0.88(3) .
